data_7208171
loop_
_publ_author_name
'Saha, Rajat'
'Kumar, Sanjay'

_publ_section_title
;
 {[Co2(ndc)2(bpee)2](bpee)}: a 3D multifunctional MOF
;
_journal_issue 15
_journal_name_full CrystEngComm
_journal_page_first 4980
_journal_paper_doi 10.1039/c2ce25092f
_journal_volume 14
_journal_year 2012
_chemical_formula_moiety 'C48 H32 Co2 N4 O8, 2(C6 H5 N)'
_chemical_formula_sum 'C60 H42 Co2 N6 O8'
_chemical_formula_weight 1092.86
_chemical_name_systematic
;
?
;
_space_group_IT_number 2
_symmetry_cell_setting triclinic
_symmetry_Int_Tables_number 2
_symmetry_space_group_name_Hall '-P 1'
_symmetry_space_group_name_H-M 'P -1'
_atom_sites_solution_hydrogens geom
_atom_sites_solution_primary direct
_atom_sites_solution_secondary difmap
_audit_creation_method SHELXL-97
_cell_angle_alpha 77.040(10)
_cell_angle_beta 71.340(10)
_cell_angle_gamma 87.900(10)
_cell_formula_units_Z 2
_cell_length_a 12.228(2)
_cell_length_b 13.654(3)
_cell_length_c 16.958(3)
_cell_measurement_reflns_used 8986
_cell_measurement_temperature 293(2)
_cell_measurement_theta_max 26.05
_cell_measurement_theta_min 1.53
_cell_volume 2612.3(9)
_computing_cell_refinement 'Bruker SMART'
_computing_data_collection 'Bruker SMART'
_computing_data_reduction 'Bruker SHELXTL'
_computing_molecular_graphics 'Ortep-3 for windows (Farrugia, 1997)'
_computing_publication_material 'Platon99 (Spek, 1999)'
_computing_structure_refinement 'SHELXL-97 (Sheldrick, 1997)'
_computing_structure_solution 'SHELXS-97 (Sheldrick, 1997)'
_diffrn_ambient_temperature 293(2)
_diffrn_measured_fraction_theta_full 0.951
_diffrn_measured_fraction_theta_max 0.951
_diffrn_radiation_monochromator graphite
_diffrn_radiation_source 'fine-focus sealed tube'
_diffrn_radiation_type MoK\a
_diffrn_radiation_wavelength 0.71073
_diffrn_reflns_av_R_equivalents 0.0423
_diffrn_reflns_av_sigmaI/netI 0.1037
_diffrn_reflns_limit_h_max 15
_diffrn_reflns_limit_h_min -15
_diffrn_reflns_limit_k_max 16
_diffrn_reflns_limit_k_min -16
_diffrn_reflns_limit_l_max 20
_diffrn_reflns_limit_l_min -20
_diffrn_reflns_number 13322
_diffrn_reflns_theta_full 26.05
_diffrn_reflns_theta_max 26.05
_diffrn_reflns_theta_min 1.53
_exptl_absorpt_coefficient_mu 0.698
_exptl_absorpt_correction_T_max 0.920
_exptl_absorpt_correction_T_min 0.894
_exptl_absorpt_correction_type empirical
_exptl_crystal_colour pink
_exptl_crystal_density_diffrn 1.389
_exptl_crystal_density_method 'not measured'
_exptl_crystal_description Rhombohedral
_exptl_crystal_F_000 1124
_exptl_crystal_size_max 0.16
_exptl_crystal_size_mid 0.14
_exptl_crystal_size_min 0.12
_refine_diff_density_max 0.315
_refine_diff_density_min -0.344
_refine_diff_density_rms 0.051
_refine_ls_extinction_method none
_refine_ls_goodness_of_fit_ref 0.811
_refine_ls_hydrogen_treatment noref
_refine_ls_matrix_type full
_refine_ls_number_parameters 673
_refine_ls_number_reflns 8986
_refine_ls_number_restraints 1
_refine_ls_restrained_S_all 0.812
_refine_ls_R_factor_all 0.1045
_refine_ls_R_factor_gt 0.0490
_refine_ls_shift/su_max 0.001
_refine_ls_shift/su_mean 0.000
_refine_ls_structure_factor_coef Fsqd
_refine_ls_weighting_details 'calc w=1/[\s^2^(Fo^2^)+(0.0613P)^2^+0.0000P] where P=(Fo^2^+2Fc^2^)/3'
_refine_ls_weighting_scheme calc
_refine_ls_wR_factor_gt 0.1171
_refine_ls_wR_factor_ref 0.1348
_reflns_number_gt 4172
_reflns_number_total 8986
_reflns_threshold_expression >2sigma(I)
_cod_data_source_file c2ce25092f.txt
_cod_data_source_block gs4_gm
_cod_depositor_comments
;
The following automatic conversions were performed:

'_symmetry_cell_setting' value 'Triclinic' changed to 'triclinic'
according to /home/saulius/struct/CIF-dictionaries/cif_core.dic
dictionary named 'cif_core.dic' version 2.4.1 from 2010-06-29.

Automatic conversion script
Id: cif_fix_values 1891 2012-01-12 08:04:46Z andrius 
;
_cod_database_code 7208171

loop_
_symmetry_equiv_pos_as_xyz
'x, y, z'
'-x, -y, -z'

loop_
_atom_site_label
_atom_site_type_symbol
_atom_site_fract_x
_atom_site_fract_y
_atom_site_fract_z
_atom_site_U_iso_or_equiv
_atom_site_adp_type
_atom_site_occupancy
_atom_site_symmetry_multiplicity
_atom_site_calc_flag
_atom_site_refinement_flags
Co1 Co 0.27462(5) 0.36808(4) 0.11565(4) 0.05183(18) Uani 1 1 d .
Co2 Co 0.23372(5) 0.37044(4) 0.36173(4) 0.05357(18) Uani 1 1 d .
O1 O 0.1575(3) 0.3826(2) 0.03649(18) 0.0651(8) Uani 1 1 d .
O2 O 0.3452(2) 0.3761(2) -0.01931(18) 0.0644(8) Uani 1 1 d .
O3 O 0.3538(3) 0.3673(3) -0.5640(2) 0.0763(9) Uani 1 1 d .
O4 O 0.1670(3) 0.3522(2) -0.50216(18) 0.0687(8) Uani 1 1 d .
O5 O 0.4334(2) 0.3497(2) 0.13338(18) 0.0583(7) Uani 1 1 d .
O6 O 0.3729(2) 0.3998(2) 0.25600(18) 0.0588(7) Uani 1 1 d .
O7 O 1.1364(2) 0.3601(2) 0.22115(19) 0.0661(8) Uani 1 1 d .
O8 O 1.0693(2) 0.3673(2) 0.35634(18) 0.0606(8) Uani 1 1 d .
N1 N 0.2616(3) 0.2069(3) 0.1324(2) 0.0593(9) Uani 1 1 d .
N2 N 0.2902(3) -0.4719(2) 0.0988(2) 0.0543(9) Uani 1 1 d .
N3 N 0.2436(3) 0.2116(3) 0.3697(2) 0.0624(9) Uani 1 1 d .
N4 N 0.2178(3) -0.4707(3) 0.3498(2) 0.0587(9) Uani 1 1 d .
C1 C 0.3555(4) 0.1544(4) 0.1096(3) 0.0731(13) Uani 1 1 d .
H1 H 0.4275 0.1865 0.0940 0.088 Uiso 1 1 calc R
C2 C 0.3507(4) 0.0549(4) 0.1082(3) 0.0782(14) Uani 1 1 d .
H2 H 0.4188 0.0212 0.0918 0.094 Uiso 1 1 calc R
C3 C 0.2447(4) 0.0035(3) 0.1312(3) 0.0688(13) Uani 1 1 d .
C4 C 0.1477(4) 0.0573(4) 0.1589(3) 0.0828(15) Uani 1 1 d .
H4 H 0.0745 0.0265 0.1783 0.099 Uiso 1 1 calc R
C5 C 0.1611(4) 0.1565(4) 0.1573(3) 0.0773(14) Uani 1 1 d .
H5 H 0.0944 0.1917 0.1751 0.093 Uiso 1 1 calc R
C6 C 0.2324(4) -0.1027(4) 0.1286(3) 0.0807(15) Uani 1 1 d .
H6 H 0.1587 -0.1327 0.1538 0.097 Uiso 1 1 calc R
C7 C 0.3160(4) -0.1593(4) 0.0941(3) 0.0771(14) Uani 1 1 d .
H7 H 0.3894 -0.1288 0.0680 0.092 Uiso 1 1 calc R
C8 C 0.3044(4) -0.2656(3) 0.0930(3) 0.0664(12) Uani 1 1 d .
C9 C 0.1997(4) -0.3167(4) 0.1073(3) 0.0790(15) Uani 1 1 d .
H9 H 0.1319 -0.2816 0.1147 0.095 Uiso 1 1 calc R
C10 C 0.1967(4) -0.4153(3) 0.1104(3) 0.0689(13) Uani 1 1 d .
H10 H 0.1254 -0.4466 0.1213 0.083 Uiso 1 1 calc R
C11 C 0.3906(4) -0.4221(3) 0.0808(3) 0.0579(11) Uani 1 1 d .
H11 H 0.4575 -0.4586 0.0705 0.070 Uiso 1 1 calc R
C12 C 0.4020(4) -0.3228(3) 0.0764(3) 0.0623(12) Uani 1 1 d .
H12 H 0.4749 -0.2929 0.0625 0.075 Uiso 1 1 calc R
C13 C 0.2451(4) 0.3797(3) -0.0267(3) 0.0550(11) Uani 1 1 d .
C14 C 0.2318(4) 0.3762(3) -0.1102(3) 0.0557(11) Uani 1 1 d .
C15 C 0.1197(4) 0.3715(4) -0.1157(3) 0.0691(13) Uani 1 1 d .
H15 H 0.0555 0.3708 -0.0678 0.083 Uiso 1 1 calc R
C16 C 0.1062(4) 0.3679(4) -0.1914(3) 0.0724(13) Uani 1 1 d .
H16 H 0.0321 0.3654 -0.1950 0.087 Uiso 1 1 calc R
C17 C 0.2014(4) 0.3679(3) -0.2642(3) 0.0611(12) Uani 1 1 d .
C18 C 0.3140(4) 0.3759(3) -0.2598(3) 0.0606(11) Uani 1 1 d .
C19 C 0.3245(4) 0.3785(3) -0.1793(3) 0.0624(12) Uani 1 1 d .
H19 H 0.3978 0.3819 -0.1745 0.075 Uiso 1 1 calc R
C20 C 0.1889(4) 0.3635(3) -0.3440(3) 0.0623(12) Uani 1 1 d .
H20 H 0.1152 0.3587 -0.3478 0.075 Uiso 1 1 calc R
C21 C 0.2821(4) 0.3660(3) -0.4147(3) 0.0605(11) Uani 1 1 d .
C22 C 0.3945(4) 0.3747(4) -0.4104(3) 0.0817(15) Uani 1 1 d .
H22 H 0.4585 0.3764 -0.4586 0.098 Uiso 1 1 calc R
C23 C 0.4089(4) 0.3807(4) -0.3347(3) 0.0847(16) Uani 1 1 d .
H23 H 0.4832 0.3882 -0.3327 0.102 Uiso 1 1 calc R
C24 C 0.2689(4) 0.3621(3) -0.4995(3) 0.0612(12) Uani 1 1 d .
C25 C 0.4501(4) 0.3720(3) 0.1979(3) 0.0529(10) Uani 1 1 d .
C26 C 0.5706(3) 0.3671(3) 0.2018(3) 0.0525(10) Uani 1 1 d .
C27 C 0.5917(3) 0.3704(3) 0.2755(3) 0.0561(11) Uani 1 1 d .
H27 H 0.5300 0.3749 0.3237 0.067 Uiso 1 1 calc R
C28 C 0.7057(3) 0.3672(3) 0.2800(3) 0.0539(10) Uani 1 1 d .
C29 C 0.7993(4) 0.3614(3) 0.2064(3) 0.0558(11) Uani 1 1 d .
C30 C 0.7758(4) 0.3573(3) 0.1296(3) 0.0622(12) Uani 1 1 d .
H30 H 0.8367 0.3543 0.0805 0.075 Uiso 1 1 calc R
C31 C 0.6650(4) 0.3579(3) 0.1279(3) 0.0630(12) Uani 1 1 d .
H31 H 0.6507 0.3522 0.0784 0.076 Uiso 1 1 calc R
C32 C 0.9137(3) 0.3614(3) 0.2101(3) 0.0549(11) Uani 1 1 d .
H32 H 0.9758 0.3591 0.1616 0.066 Uiso 1 1 calc R
C33 C 0.9329(3) 0.3647(3) 0.2846(3) 0.0527(10) Uani 1 1 d .
C34 C 0.8395(4) 0.3682(3) 0.3585(3) 0.0594(11) Uani 1 1 d .
H34 H 0.8530 0.3693 0.4093 0.071 Uiso 1 1 calc R
C35 C 0.7296(4) 0.3702(3) 0.3555(3) 0.0597(11) Uani 1 1 d .
H35 H 0.6687 0.3736 0.4045 0.072 Uiso 1 1 calc R
C36 C 1.0549(4) 0.3642(3) 0.2870(3) 0.0518(10) Uani 1 1 d .
C37 C 0.3444(4) 0.1677(4) 0.3434(3) 0.0729(13) Uani 1 1 d .
H37 H 0.4116 0.2065 0.3297 0.088 Uiso 1 1 calc R
C38 C 0.3565(4) 0.0694(4) 0.3351(3) 0.0790(14) Uani 1 1 d .
H38 H 0.4294 0.0442 0.3151 0.095 Uiso 1 1 calc R
C39 C 0.2590(5) 0.0094(4) 0.3568(3) 0.0749(14) Uani 1 1 d .
C40 C 0.1527(5) 0.0521(4) 0.3869(4) 0.0912(17) Uani 1 1 d .
H40 H 0.0844 0.0139 0.4033 0.109 Uiso 1 1 calc R
C41 C 0.1497(4) 0.1528(4) 0.3921(3) 0.0819(15) Uani 1 1 d .
H41 H 0.0781 0.1801 0.4124 0.098 Uiso 1 1 calc R
C42 C 0.2679(5) -0.0967(4) 0.3485(4) 0.0922(17) Uani 1 1 d .
H42 H 0.3421 -0.1184 0.3260 0.111 Uiso 1 1 calc R
C43 C 0.1863(5) -0.1610(4) 0.3687(3) 0.0856(15) Uani 1 1 d .
H43 H 0.1118 -0.1399 0.3909 0.103 Uiso 1 1 calc R
C44 C 0.1979(4) -0.2660(4) 0.3602(3) 0.0704(13) Uani 1 1 d .
C45 C 0.2987(4) -0.3040(4) 0.3113(3) 0.0794(14) Uani 1 1 d .
H45 H 0.3627 -0.2608 0.2809 0.095 Uiso 1 1 calc R
C46 C 0.3052(4) -0.4042(4) 0.3074(3) 0.0690(13) Uani 1 1 d .
H46 H 0.3735 -0.4260 0.2737 0.083 Uiso 1 1 calc R
C47 C 0.1194(4) -0.4338(4) 0.3938(3) 0.0758(14) Uani 1 1 d .
H47 H 0.0554 -0.4776 0.4214 0.091 Uiso 1 1 calc R
C48 C 0.1073(4) -0.3337(4) 0.4005(3) 0.0794(15) Uani 1 1 d .
H48 H 0.0371 -0.3131 0.4327 0.095 Uiso 1 1 calc R
C49 C 0.0281(17) -0.0318(9) -0.0167(10) 0.242(7) Uani 1 1 d .
H49 H -0.0046 -0.0955 -0.0072 0.290 Uiso 1 1 calc R
C50 C 0.1605(5) -0.0049(8) -0.0779(4) 0.169(4) Uani 1 1 d G
C51 C 0.2222(8) 0.0859(5) -0.0984(5) 0.198(4) Uani 1 1 d G
H51 H 0.1868 0.1403 -0.0772 0.238 Uiso 1 1 calc R
C52 C 0.3369(8) 0.0952(5) -0.1505(5) 0.255(6) Uani 1 1 d G
H52 H 0.3782 0.1560 -0.1642 0.306 Uiso 1 1 calc R
N5 N 0.3898(5) 0.0139(8) -0.1821(4) 0.228(4) Uani 1 1 d G
C54 C 0.3281(10) -0.0768(6) -0.1616(5) 0.235(6) Uani 1 1 d G
H54 H 0.3636 -0.1312 -0.1827 0.282 Uiso 1 1 calc R
C55 C 0.2135(9) -0.0862(5) -0.1095(6) 0.209(5) Uani 1 1 d G
H55 H 0.1722 -0.1469 -0.0958 0.251 Uiso 1 1 calc R
C56 C 0.4646(10) -0.0298(8) 0.5182(8) 0.202(5) Uani 1 1 d D
H56 H 0.4807 -0.0968 0.5178 0.243 Uiso 1 1 calc R
C57 C 0.3351(7) -0.0023(8) 0.5716(5) 0.134(3) Uani 1 1 d D
C58 C 0.2876(9) 0.0898(6) 0.5812(6) 0.152(3) Uani 1 1 d .
H58 H 0.3330 0.1488 0.5563 0.182 Uiso 1 1 calc R
C59 C 0.1769(9) 0.0936(7) 0.6262(8) 0.200(5) Uani 1 1 d .
H59 H 0.1483 0.1564 0.6330 0.240 Uiso 1 1 calc R
N6 N 0.1076(7) 0.0179(7) 0.6606(6) 0.190(4) Uani 1 1 d .
C61 C 0.1483(9) -0.0672(9) 0.6553(8) 0.205(5) Uani 1 1 d .
H61 H 0.0984 -0.1227 0.6845 0.246 Uiso 1 1 calc R
C62 C 0.2593(11) -0.0863(6) 0.6106(7) 0.178(4) Uani 1 1 d .
H62 H 0.2826 -0.1511 0.6065 0.214 Uiso 1 1 calc R

loop_
_atom_site_aniso_label
_atom_site_aniso_U_11
_atom_site_aniso_U_22
_atom_site_aniso_U_33
_atom_site_aniso_U_23
_atom_site_aniso_U_13
_atom_site_aniso_U_12
Co1 0.0469(3) 0.0587(4) 0.0560(4) -0.0165(3) -0.0227(3) 0.0060(3)
Co2 0.0495(4) 0.0612(4) 0.0570(4) -0.0177(3) -0.0239(3) 0.0052(3)
O1 0.0593(19) 0.088(2) 0.052(2) -0.0187(16) -0.0221(16) 0.0093(16)
O2 0.0540(19) 0.086(2) 0.062(2) -0.0232(16) -0.0255(16) 0.0077(15)
O3 0.064(2) 0.118(3) 0.052(2) -0.0313(19) -0.0194(18) 0.0075(19)
O4 0.059(2) 0.097(2) 0.057(2) -0.0189(17) -0.0263(16) 0.0020(16)
O5 0.0538(18) 0.0655(18) 0.066(2) -0.0224(15) -0.0292(15) 0.0090(13)
O6 0.0463(17) 0.074(2) 0.0589(19) -0.0199(16) -0.0178(15) 0.0100(14)
O7 0.0444(18) 0.091(2) 0.065(2) -0.0182(17) -0.0203(16) 0.0053(15)
O8 0.0553(18) 0.077(2) 0.062(2) -0.0264(16) -0.0293(16) 0.0097(14)
N1 0.062(2) 0.056(2) 0.066(2) -0.0171(19) -0.026(2) 0.0046(19)
N2 0.051(2) 0.058(2) 0.060(2) -0.0191(18) -0.0210(18) 0.0057(17)
N3 0.064(3) 0.062(2) 0.068(3) -0.021(2) -0.027(2) 0.002(2)
N4 0.051(2) 0.063(2) 0.066(3) -0.020(2) -0.0199(19) 0.0057(18)
C1 0.066(3) 0.060(3) 0.098(4) -0.029(3) -0.027(3) 0.011(2)
C2 0.060(3) 0.069(3) 0.104(4) -0.027(3) -0.021(3) 0.011(3)
C3 0.068(3) 0.056(3) 0.083(4) -0.022(3) -0.021(3) 0.006(2)
C4 0.062(3) 0.069(3) 0.118(5) -0.036(3) -0.020(3) 0.002(3)
C5 0.061(3) 0.067(3) 0.105(4) -0.027(3) -0.023(3) 0.007(2)
C6 0.070(3) 0.062(3) 0.106(4) -0.021(3) -0.021(3) 0.002(3)
C7 0.064(3) 0.065(3) 0.098(4) -0.025(3) -0.017(3) 0.006(2)
C8 0.067(3) 0.051(3) 0.082(4) -0.023(2) -0.021(3) 0.007(2)
C9 0.055(3) 0.064(3) 0.121(5) -0.034(3) -0.024(3) 0.014(2)
C10 0.051(3) 0.058(3) 0.103(4) -0.025(3) -0.028(3) 0.006(2)
C11 0.051(3) 0.061(3) 0.065(3) -0.019(2) -0.020(2) 0.006(2)
C12 0.057(3) 0.059(3) 0.073(3) -0.016(2) -0.023(2) 0.002(2)
C13 0.057(3) 0.057(3) 0.053(3) -0.013(2) -0.021(2) 0.002(2)
C14 0.058(3) 0.066(3) 0.051(3) -0.020(2) -0.024(2) 0.007(2)
C15 0.055(3) 0.106(4) 0.056(3) -0.032(3) -0.022(2) 0.008(2)
C16 0.051(3) 0.112(4) 0.060(3) -0.026(3) -0.020(2) 0.005(3)
C17 0.058(3) 0.077(3) 0.055(3) -0.018(2) -0.026(2) 0.000(2)
C18 0.053(3) 0.077(3) 0.056(3) -0.018(2) -0.022(2) 0.005(2)
C19 0.059(3) 0.078(3) 0.060(3) -0.023(2) -0.029(3) 0.009(2)
C20 0.051(3) 0.074(3) 0.069(3) -0.020(3) -0.025(3) 0.001(2)
C21 0.053(3) 0.077(3) 0.055(3) -0.014(2) -0.023(2) 0.003(2)
C22 0.053(3) 0.138(5) 0.061(3) -0.036(3) -0.019(3) 0.002(3)
C23 0.050(3) 0.147(5) 0.067(4) -0.036(3) -0.023(3) 0.002(3)
C24 0.069(3) 0.069(3) 0.057(3) -0.019(2) -0.033(3) 0.007(2)
C25 0.052(3) 0.051(3) 0.060(3) -0.008(2) -0.027(2) 0.003(2)
C26 0.045(2) 0.059(3) 0.056(3) -0.013(2) -0.020(2) 0.0037(19)
C27 0.045(2) 0.071(3) 0.058(3) -0.021(2) -0.020(2) 0.005(2)
C28 0.046(2) 0.066(3) 0.055(3) -0.018(2) -0.020(2) 0.005(2)
C29 0.050(3) 0.068(3) 0.055(3) -0.015(2) -0.024(2) 0.008(2)
C30 0.045(3) 0.088(3) 0.056(3) -0.018(2) -0.018(2) 0.008(2)
C31 0.054(3) 0.088(3) 0.055(3) -0.015(2) -0.028(2) 0.005(2)
C32 0.043(2) 0.068(3) 0.056(3) -0.017(2) -0.018(2) 0.005(2)
C33 0.048(3) 0.060(3) 0.058(3) -0.014(2) -0.027(2) 0.0059(19)
C34 0.051(3) 0.079(3) 0.053(3) -0.021(2) -0.020(2) 0.006(2)
C35 0.049(3) 0.084(3) 0.053(3) -0.025(2) -0.020(2) 0.010(2)
C36 0.048(3) 0.052(3) 0.059(3) -0.015(2) -0.019(2) 0.0015(19)
C37 0.064(3) 0.069(3) 0.087(4) -0.013(3) -0.028(3) 0.007(2)
C38 0.069(3) 0.067(3) 0.104(4) -0.021(3) -0.031(3) 0.007(3)
C39 0.078(4) 0.066(3) 0.092(4) -0.027(3) -0.036(3) 0.014(3)
C40 0.073(4) 0.072(4) 0.130(5) -0.020(3) -0.035(4) -0.004(3)
C41 0.067(3) 0.061(3) 0.114(5) -0.013(3) -0.030(3) 0.006(3)
C42 0.085(4) 0.069(4) 0.132(5) -0.032(3) -0.041(4) 0.012(3)
C43 0.082(4) 0.073(4) 0.106(5) -0.026(3) -0.032(3) 0.010(3)
C44 0.061(3) 0.063(3) 0.091(4) -0.024(3) -0.024(3) 0.008(2)
C45 0.065(3) 0.067(3) 0.102(4) -0.010(3) -0.026(3) -0.004(2)
C46 0.056(3) 0.067(3) 0.082(4) -0.018(3) -0.018(3) 0.002(2)
C47 0.059(3) 0.073(3) 0.090(4) -0.018(3) -0.017(3) -0.001(2)
C48 0.063(3) 0.068(3) 0.102(4) -0.031(3) -0.014(3) 0.015(3)
C49 0.41(2) 0.133(12) 0.305(16) -0.061(10) -0.280(17) 0.077(12)
C50 0.123(8) 0.210(11) 0.167(9) -0.010(9) -0.058(7) -0.016(9)
C51 0.136(9) 0.143(9) 0.276(14) -0.005(8) -0.042(9) 0.033(7)
C52 0.142(10) 0.166(10) 0.366(18) 0.028(10) -0.016(11) 0.011(8)
N5 0.192(9) 0.157(8) 0.316(12) -0.053(8) -0.063(8) 0.071(7)
C54 0.218(14) 0.166(11) 0.286(16) -0.076(11) -0.017(12) 0.023(10)
C55 0.262(15) 0.163(9) 0.223(12) -0.098(9) -0.078(11) 0.082(10)
C56 0.285(18) 0.153(11) 0.210(13) 0.026(9) -0.176(14) -0.049(9)
C57 0.087(5) 0.186(9) 0.119(6) -0.022(6) -0.029(5) 0.027(6)
C58 0.125(7) 0.097(6) 0.208(9) -0.013(6) -0.032(7) -0.001(5)
C59 0.111(7) 0.115(7) 0.334(15) -0.087(8) 0.009(8) -0.011(6)
N6 0.138(7) 0.112(6) 0.278(10) -0.037(7) -0.014(6) 0.006(5)
C61 0.112(8) 0.158(10) 0.270(13) 0.028(9) -0.005(8) -0.043(7)
C62 0.170(10) 0.089(6) 0.252(12) -0.004(7) -0.058(9) -0.010(6)

loop_
_atom_type_symbol
_atom_type_description
_atom_type_scat_dispersion_real
_atom_type_scat_dispersion_imag
_atom_type_scat_source
C C 0.0033 0.0016 'International Tables Vol C Tables 4.2.6.8 and 6.1.1.4'
H H 0.0000 0.0000 'International Tables Vol C Tables 4.2.6.8 and 6.1.1.4'
Co Co 0.3494 0.9721 'International Tables Vol C Tables 4.2.6.8 and 6.1.1.4'
N N 0.0061 0.0033 'International Tables Vol C Tables 4.2.6.8 and 6.1.1.4'
O O 0.0106 0.0060 'International Tables Vol C Tables 4.2.6.8 and 6.1.1.4'

loop_
_geom_angle_atom_site_label_1
_geom_angle_atom_site_label_2
_geom_angle_atom_site_label_3
_geom_angle
_geom_angle_site_symmetry_1
_geom_angle_site_symmetry_3
O7 Co1 O5 116.81(11) 1_455 .
O7 Co1 N2 90.82(13) 1_455 1_565
O5 Co1 N2 91.35(11) . 1_565
O7 Co1 O2 149.75(11) 1_455 .
O5 Co1 O2 93.14(11) . .
N2 Co1 O2 92.72(12) 1_565 .
O7 Co1 N1 89.74(13) 1_455 .
O5 Co1 N1 87.80(12) . .
N2 Co1 N1 179.13(13) 1_565 .
O2 Co1 N1 87.13(12) . .
O7 Co1 O1 89.87(11) 1_455 .
O5 Co1 O1 153.01(12) . .
N2 Co1 O1 92.29(11) 1_565 .
O2 Co1 O1 59.98(10) . .
N1 Co1 O1 88.37(12) . .
O6 Co2 O8 122.26(11) . 1_455
O6 Co2 N4 88.06(13) . 1_565
O8 Co2 N4 86.72(12) 1_455 1_565
O6 Co2 N3 92.01(13) . .
O8 Co2 N3 90.68(13) 1_455 .
N4 Co2 N3 176.96(13) 1_565 .
O6 Co2 O4 147.00(11) . 1_556
O8 Co2 O4 90.24(11) 1_455 1_556
N4 Co2 O4 88.36(13) 1_565 1_556
N3 Co2 O4 93.23(13) . 1_556
O6 Co2 O3 87.21(12) . 1_556
O8 Co2 O3 150.28(12) 1_455 1_556
N4 Co2 O3 90.93(12) 1_565 1_556
N3 Co2 O3 92.12(13) . 1_556
O4 Co2 O3 60.06(11) 1_556 1_556
O6 Co2 C24 116.44(14) . 1_556
O8 Co2 C24 120.74(15) 1_455 1_556
N4 Co2 C24 87.84(14) 1_565 1_556
N3 Co2 C24 94.85(13) . 1_556
O4 Co2 C24 30.62(13) 1_556 1_556
O3 Co2 C24 29.54(12) 1_556 1_556
C13 O1 Co1 88.0(2) . .
C13 O2 Co1 91.3(3) . .
C24 O3 Co2 88.3(3) . 1_554
C24 O4 Co2 90.3(3) . 1_554
C25 O5 Co1 120.4(3) . .
C25 O6 Co2 151.3(3) . .
C36 O7 Co1 173.6(3) . 1_655
C36 O8 Co2 118.9(3) . 1_655
C1 N1 C5 116.2(4) . .
C1 N1 Co1 120.8(3) . .
C5 N1 Co1 122.6(3) . .
C11 N2 C10 115.2(4) . .
C11 N2 Co1 123.5(3) . 1_545
C10 N2 Co1 121.2(3) . 1_545
C41 N3 C37 115.7(4) . .
C41 N3 Co2 121.8(3) . .
C37 N3 Co2 122.1(3) . .
C46 N4 C47 115.9(4) . .
C46 N4 Co2 123.5(3) . 1_545
C47 N4 Co2 120.2(3) . 1_545
N1 C1 C2 122.7(5) . .
N1 C1 H1 118.7 . .
C2 C1 H1 118.7 . .
C1 C2 C3 120.7(4) . .
C1 C2 H2 119.6 . .
C3 C2 H2 119.6 . .
C4 C3 C2 116.1(4) . .
C4 C3 C6 120.0(5) . .
C2 C3 C6 123.9(4) . .
C5 C4 C3 118.9(5) . .
C5 C4 H4 120.6 . .
C3 C4 H4 120.6 . .
N1 C5 C4 125.2(5) . .
N1 C5 H5 117.4 . .
C4 C5 H5 117.4 . .
C7 C6 C3 126.3(5) . .
C7 C6 H6 116.9 . .
C3 C6 H6 116.9 . .
C6 C7 C8 126.4(5) . .
C6 C7 H7 116.8 . .
C8 C7 H7 116.8 . .
C12 C8 C9 115.3(4) . .
C12 C8 C7 119.7(4) . .
C9 C8 C7 125.0(4) . .
C10 C9 C8 120.7(4) . .
C10 C9 H9 119.6 . .
C8 C9 H9 119.6 . .
C9 C10 N2 124.0(4) . .
C9 C10 H10 118.0 . .
N2 C10 H10 118.0 . .
N2 C11 C12 124.9(4) . .
N2 C11 H11 117.6 . .
C12 C11 H11 117.6 . .
C11 C12 C8 119.7(4) . .
C11 C12 H12 120.2 . .
C8 C12 H12 120.2 . .
O1 C13 O2 120.6(4) . .
O1 C13 C14 120.1(4) . .
O2 C13 C14 119.3(4) . .
C19 C14 C15 120.3(4) . .
C19 C14 C13 120.9(4) . .
C15 C14 C13 118.8(4) . .
C16 C15 C14 119.5(4) . .
C16 C15 H15 120.2 . .
C14 C15 H15 120.2 . .
C15 C16 C17 121.4(4) . .
C15 C16 H16 119.3 . .
C17 C16 H16 119.3 . .
C16 C17 C18 119.4(4) . .
C16 C17 C20 122.2(4) . .
C18 C17 C20 118.4(4) . .
C23 C18 C17 118.7(4) . .
C23 C18 C19 123.9(4) . .
C17 C18 C19 117.4(4) . .
C14 C19 C18 121.9(4) . .
C14 C19 H19 119.0 . .
C18 C19 H19 119.0 . .
C21 C20 C17 121.7(4) . .
C21 C20 H20 119.2 . .
C17 C20 H20 119.2 . .
C20 C21 C22 119.9(4) . .
C20 C21 C24 121.7(4) . .
C22 C21 C24 118.4(4) . .
C23 C22 C21 119.6(4) . .
C23 C22 H22 120.2 . .
C21 C22 H22 120.2 . .
C22 C23 C18 121.7(4) . .
C22 C23 H23 119.1 . .
C18 C23 H23 119.1 . .
O3 C24 O4 120.9(4) . .
O3 C24 C21 121.3(4) . .
O4 C24 C21 117.8(4) . .
O3 C24 Co2 62.1(2) . 1_554
O4 C24 Co2 59.1(2) . 1_554
C21 C24 Co2 174.1(3) . 1_554
O6 C25 O5 123.9(4) . .
O6 C25 C26 118.7(4) . .
O5 C25 C26 117.4(4) . .
C27 C26 C31 119.5(4) . .
C27 C26 C25 120.6(4) . .
C31 C26 C25 119.9(4) . .
C26 C27 C28 121.3(4) . .
C26 C27 H27 119.3 . .
C28 C27 H27 119.3 . .
C35 C28 C29 118.5(3) . .
C35 C28 C27 122.4(4) . .
C29 C28 C27 119.2(3) . .
C28 C29 C32 119.2(4) . .
C28 C29 C30 118.9(4) . .
C32 C29 C30 121.9(4) . .
C31 C30 C29 120.6(4) . .
C31 C30 H30 119.7 . .
C29 C30 H30 119.7 . .
C30 C31 C26 120.4(4) . .
C30 C31 H31 119.8 . .
C26 C31 H31 119.8 . .
C33 C32 C29 120.4(4) . .
C33 C32 H32 119.8 . .
C29 C32 H32 119.8 . .
C32 C33 C34 120.4(4) . .
C32 C33 C36 119.3(4) . .
C34 C33 C36 120.3(4) . .
C35 C34 C33 119.9(4) . .
C35 C34 H34 120.0 . .
C33 C34 H34 120.0 . .
C34 C35 C28 121.6(4) . .
C34 C35 H35 119.2 . .
C28 C35 H35 119.2 . .
O7 C36 O8 123.1(4) . .
O7 C36 C33 119.3(4) . .
O8 C36 C33 117.6(4) . .
N3 C37 C38 125.2(5) . .
N3 C37 H37 117.4 . .
C38 C37 H37 117.4 . .
C39 C38 C37 118.8(5) . .
C39 C38 H38 120.6 . .
C37 C38 H38 120.6 . .
C38 C39 C40 117.4(5) . .
C38 C39 C42 120.6(5) . .
C40 C39 C42 121.9(5) . .
C39 C40 C41 119.3(5) . .
C39 C40 H40 120.3 . .
C41 C40 H40 120.3 . .
N3 C41 C40 123.5(5) . .
N3 C41 H41 118.2 . .
C40 C41 H41 118.2 . .
C43 C42 C39 127.4(6) . .
C43 C42 H42 116.3 . .
C39 C42 H42 116.3 . .
C42 C43 C44 126.2(5) . .
C42 C43 H43 116.9 . .
C44 C43 H43 116.9 . .
C48 C44 C45 115.4(5) . .
C48 C44 C43 120.5(5) . .
C45 C44 C43 124.2(5) . .
C46 C45 C44 121.5(5) . .
C46 C45 H45 119.2 . .
C44 C45 H45 119.2 . .
N4 C46 C45 122.7(4) . .
N4 C46 H46 118.6 . .
C45 C46 H46 118.6 . .
N4 C47 C48 124.1(5) . .
N4 C47 H47 117.9 . .
C48 C47 H47 117.9 . .
C44 C48 C47 120.3(5) . .
C44 C48 H48 119.9 . .
C47 C48 H48 119.9 . .
C49 C49 C50 120(2) 2 .
C49 C49 H49 120.2 2 .
C50 C49 H49 120.2 . .
C51 C50 C55 120.0 . .
C51 C50 C49 127.5(8) . .
C55 C50 C49 112.5(8) . .
C52 C51 C50 120.0 . .
C52 C51 H51 120.0 . .
C50 C51 H51 120.0 . .
N5 C52 C51 120.0 . .
N5 C52 H52 120.0 . .
C51 C52 H52 120.0 . .
C52 N5 C54 120.0 . .
C55 C54 N5 120.0 . .
C55 C54 H54 120.0 . .
N5 C54 H54 120.0 . .
C54 C55 C50 120.0 . .
C54 C55 H55 120.0 . .
C50 C55 H55 120.0 . .
C56 C56 C57 122.2(19) 2_656 .
C56 C56 H56 118.9 2_656 .
C57 C56 H56 118.9 . .
C58 C57 C62 115.7(8) . .
C58 C57 C56 130.8(10) . .
C62 C57 C56 113.4(10) . .
C59 C58 C57 119.8(8) . .
C59 C58 H58 120.1 . .
C57 C58 H58 120.1 . .
N6 C59 C58 124.7(9) . .
N6 C59 H59 117.7 . .
C58 C59 H59 117.7 . .
C61 N6 C59 117.3(9) . .
N6 C61 C62 126.5(10) . .
N6 C61 H61 116.7 . .
C62 C61 H61 116.7 . .
C61 C62 C57 115.8(9) . .
C61 C62 H62 122.1 . .
C57 C62 H62 122.1 . .

loop_
_geom_bond_atom_site_label_1
_geom_bond_atom_site_label_2
_geom_bond_distance
_geom_bond_site_symmetry_2
Co1 O7 2.015(3) 1_455
Co1 O5 2.056(3) .
Co1 N2 2.146(3) 1_565
Co1 O2 2.151(3) .
Co1 N1 2.160(3) .
Co1 O1 2.232(3) .
Co2 O6 2.012(3) .
Co2 O8 2.044(3) 1_455
Co2 N4 2.140(4) 1_565
Co2 N3 2.143(4) .
Co2 O4 2.146(3) 1_556
Co2 O3 2.213(3) 1_556
Co2 C24 2.502(4) 1_556
O1 C13 1.256(5) .
O2 C13 1.268(5) .
O3 C24 1.234(5) .
O3 Co2 2.213(3) 1_554
O4 C24 1.274(5) .
O4 Co2 2.146(3) 1_554
O5 C25 1.276(4) .
O6 C25 1.246(5) .
O7 C36 1.247(5) .
O7 Co1 2.015(3) 1_655
O8 C36 1.254(4) .
O8 Co2 2.044(3) 1_655
N1 C1 1.327(5) .
N1 C5 1.328(5) .
N2 C11 1.337(5) .
N2 C10 1.344(5) .
N2 Co1 2.146(3) 1_545
N3 C41 1.327(6) .
N3 C37 1.339(5) .
N4 C46 1.331(5) .
N4 C47 1.345(5) .
N4 Co2 2.140(3) 1_545
C1 C2 1.367(6) .
C1 H1 0.9300 .
C2 C3 1.395(6) .
C2 H2 0.9300 .
C3 C4 1.379(6) .
C3 C6 1.474(6) .
C4 C5 1.363(6) .
C4 H4 0.9300 .
C5 H5 0.9300 .
C6 C7 1.323(6) .
C6 H6 0.9300 .
C7 C8 1.468(6) .
C7 H7 0.9300 .
C8 C12 1.389(6) .
C8 C9 1.405(6) .
C9 C10 1.336(6) .
C9 H9 0.9300 .
C10 H10 0.9300 .
C11 C12 1.352(5) .
C11 H11 0.9300 .
C12 H12 0.9300 .
C13 C14 1.487(5) .
C14 C19 1.341(5) .
C14 C15 1.408(5) .
C15 C16 1.358(6) .
C15 H15 0.9300 .
C16 C17 1.400(6) .
C16 H16 0.9300 .
C17 C18 1.412(5) .
C17 C20 1.423(5) .
C18 C23 1.410(6) .
C18 C19 1.418(5) .
C19 H19 0.9300 .
C20 C21 1.360(6) .
C20 H20 0.9300 .
C21 C22 1.410(5) .
C21 C24 1.510(6) .
C22 C23 1.371(6) .
C22 H22 0.9300 .
C23 H23 0.9300 .
C24 Co2 2.502(4) 1_554
C25 C26 1.494(5) .
C26 C27 1.364(5) .
C26 C31 1.433(5) .
C27 C28 1.420(5) .
C27 H27 0.9300 .
C28 C35 1.411(5) .
C28 C29 1.413(5) .
C29 C32 1.421(5) .
C29 C30 1.432(5) .
C30 C31 1.365(5) .
C30 H30 0.9300 .
C31 H31 0.9300 .
C32 C33 1.367(5) .
C32 H32 0.9300 .
C33 C34 1.409(5) .
C33 C36 1.505(5) .
C34 C35 1.360(5) .
C34 H34 0.9300 .
C35 H35 0.9300 .
C37 C38 1.378(6) .
C37 H37 0.9300 .
C38 C39 1.372(6) .
C38 H38 0.9300 .
C39 C40 1.394(7) .
C39 C42 1.484(7) .
C40 C41 1.396(6) .
C40 H40 0.9300 .
C41 H41 0.9300 .
C42 C43 1.262(7) .
C42 H42 0.9300 .
C43 C44 1.470(6) .
C43 H43 0.9300 .
C44 C48 1.362(6) .
C44 C45 1.403(6) .
C45 C46 1.383(6) .
C45 H45 0.9300 .
C46 H46 0.9300 .
C47 C48 1.396(6) .
C47 H47 0.9300 .
C48 H48 0.9300 .
C49 C49 1.21(2) 2
C49 C50 1.62(2) .
C49 H49 0.9300 .
C50 C51 1.3900 .
C50 C55 1.3900 .
C51 C52 1.3900 .
C51 H51 0.9300 .
C52 N5 1.3900 .
C52 H52 0.9300 .
N5 C54 1.3900 .
C54 C55 1.3900 .
C54 H54 0.9300 .
C55 H55 0.9300 .
C56 C56 1.131(15) 2_656
C56 C57 1.631(14) .
C56 H56 0.9300 .
C57 C58 1.387(10) .
C57 C62 1.399(11) .
C58 C59 1.330(10) .
C58 H58 0.9300 .
C59 N6 1.267(10) .
C59 H59 0.9300 .
N6 C61 1.258(11) .
C61 C62 1.375(12) .
C61 H61 0.9300 .
C62 H62 0.9300 .

loop_
_geom_torsion_atom_site_label_1
_geom_torsion_atom_site_label_2
_geom_torsion_atom_site_label_3
_geom_torsion_atom_site_label_4
_geom_torsion
_geom_torsion_site_symmetry_1
_geom_torsion_site_symmetry_4
O7 Co1 O1 C13 -175.4(3) 1_455 .
O5 Co1 O1 C13 -3.7(4) . .
N2 Co1 O1 C13 93.8(3) 1_565 .
O2 Co1 O1 C13 2.0(2) . .
N1 Co1 O1 C13 -85.6(3) . .
O7 Co1 O2 C13 3.3(4) 1_455 .
O5 Co1 O2 C13 175.4(2) . .
N2 Co1 O2 C13 -93.0(2) 1_565 .
N1 Co1 O2 C13 87.8(3) . .
O1 Co1 O2 C13 -2.0(2) . .
O7 Co1 O5 C25 -26.9(3) 1_455 .
N2 Co1 O5 C25 64.7(3) 1_565 .
O2 Co1 O5 C25 157.5(3) . .
N1 Co1 O5 C25 -115.4(3) . .
O1 Co1 O5 C25 162.5(3) . .
O8 Co2 O6 C25 -87.2(6) 1_455 .
N4 Co2 O6 C25 -172.1(6) 1_565 .
N3 Co2 O6 C25 4.9(6) . .
O4 Co2 O6 C25 103.9(6) 1_556 .
O3 Co2 O6 C25 96.9(5) 1_556 .
C24 Co2 O6 C25 101.3(5) 1_556 .
O7 Co1 N1 C1 -147.2(3) 1_455 .
O5 Co1 N1 C1 -30.4(3) . .
N2 Co1 N1 C1 -17(9) 1_565 .
O2 Co1 N1 C1 62.9(3) . .
O1 Co1 N1 C1 122.9(3) . .
O7 Co1 N1 C5 39.8(4) 1_455 .
O5 Co1 N1 C5 156.6(4) . .
N2 Co1 N1 C5 170(51) 1_565 .
O2 Co1 N1 C5 -110.1(4) . .
O1 Co1 N1 C5 -50.1(4) . .
O6 Co2 N3 C41 -140.6(4) . .
O8 Co2 N3 C41 -18.3(4) 1_455 .
N4 Co2 N3 C41 -49(3) 1_565 .
O4 Co2 N3 C41 72.0(4) 1_556 .
O3 Co2 N3 C41 132.1(4) 1_556 .
C24 Co2 N3 C41 102.6(4) 1_556 .
O6 Co2 N3 C37 31.8(3) . .
O8 Co2 N3 C37 154.1(3) 1_455 .
N4 Co2 N3 C37 123(3) 1_565 .
O4 Co2 N3 C37 -115.6(3) 1_556 .
O3 Co2 N3 C37 -55.5(3) 1_556 .
C24 Co2 N3 C37 -85.0(4) 1_556 .
C5 N1 C1 C2 2.5(7) . .
Co1 N1 C1 C2 -170.9(4) . .
N1 C1 C2 C3 0.0(8) . .
C1 C2 C3 C4 -3.2(7) . .
C1 C2 C3 C6 177.9(5) . .
C2 C3 C4 C5 3.8(7) . .
C6 C3 C4 C5 -177.3(5) . .
C1 N1 C5 C4 -1.8(7) . .
Co1 N1 C5 C4 171.5(4) . .
C3 C4 C5 N1 -1.4(8) . .
C4 C3 C6 C7 171.2(5) . .
C2 C3 C6 C7 -10.0(8) . .
C3 C6 C7 C8 178.7(4) . .
C6 C7 C8 C12 -162.0(5) . .
C6 C7 C8 C9 18.2(8) . .
C12 C8 C9 C10 4.6(7) . .
C7 C8 C9 C10 -175.6(5) . .
C8 C9 C10 N2 -1.4(8) . .
C11 N2 C10 C9 -2.0(7) . .
Co1 N2 C10 C9 174.7(4) 1_545 .
C10 N2 C11 C12 2.1(6) . .
Co1 N2 C11 C12 -174.5(3) 1_545 .
N2 C11 C12 C8 1.2(7) . .
C9 C8 C12 C11 -4.4(7) . .
C7 C8 C12 C11 175.8(4) . .
Co1 O1 C13 O2 -3.4(4) . .
Co1 O1 C13 C14 174.0(4) . .
Co1 O2 C13 O1 3.5(4) . .
Co1 O2 C13 C14 -173.9(3) . .
O1 C13 C14 C19 176.5(4) . .
O2 C13 C14 C19 -6.1(6) . .
O1 C13 C14 C15 -2.9(6) . .
O2 C13 C14 C15 174.5(4) . .
C19 C14 C15 C16 0.8(7) . .
C13 C14 C15 C16 -179.8(4) . .
C14 C15 C16 C17 0.6(8) . .
C15 C16 C17 C18 -2.6(7) . .
C15 C16 C17 C20 179.5(5) . .
C16 C17 C18 C23 -177.0(5) . .
C20 C17 C18 C23 1.0(7) . .
C16 C17 C18 C19 3.0(7) . .
C20 C17 C18 C19 -179.0(4) . .
C15 C14 C19 C18 -0.2(7) . .
C13 C14 C19 C18 -179.6(4) . .
C23 C18 C19 C14 178.3(5) . .
C17 C18 C19 C14 -1.7(7) . .
C16 C17 C20 C21 178.4(4) . .
C18 C17 C20 C21 0.4(7) . .
C17 C20 C21 C22 -1.0(7) . .
C17 C20 C21 C24 -179.5(4) . .
C20 C21 C22 C23 -0.1(8) . .
C24 C21 C22 C23 178.5(5) . .
C21 C22 C23 C18 1.6(8) . .
C17 C18 C23 C22 -2.1(8) . .
C19 C18 C23 C22 177.9(5) . .
Co2 O3 C24 O4 6.1(4) 1_554 .
Co2 O3 C24 C21 -174.5(4) 1_554 .
Co2 O4 C24 O3 -6.3(5) 1_554 .
Co2 O4 C24 C21 174.3(4) 1_554 .
C20 C21 C24 O3 177.9(4) . .
C22 C21 C24 O3 -0.7(7) . .
C20 C21 C24 O4 -2.7(7) . .
C22 C21 C24 O4 178.7(4) . .
C20 C21 C24 Co2 53(4) . 1_554
C22 C21 C24 Co2 -125(3) . 1_554
Co2 O6 C25 O5 76.4(7) . .
Co2 O6 C25 C26 -105.5(6) . .
Co1 O5 C25 O6 4.4(6) . .
Co1 O5 C25 C26 -173.7(2) . .
O6 C25 C26 C27 14.7(6) . .
O5 C25 C26 C27 -167.1(4) . .
O6 C25 C26 C31 -165.9(4) . .
O5 C25 C26 C31 12.3(6) . .
C31 C26 C27 C28 1.5(6) . .
C25 C26 C27 C28 -179.2(4) . .
C26 C27 C28 C35 -179.8(4) . .
C26 C27 C28 C29 0.6(6) . .
C35 C28 C29 C32 -1.6(6) . .
C27 C28 C29 C32 178.0(4) . .
C35 C28 C29 C30 179.4(4) . .
C27 C28 C29 C30 -1.0(6) . .
C28 C29 C30 C31 -0.8(6) . .
C32 C29 C30 C31 -179.7(4) . .
C29 C30 C31 C26 2.9(7) . .
C27 C26 C31 C30 -3.3(7) . .
C25 C26 C31 C30 177.4(4) . .
C28 C29 C32 C33 1.4(6) . .
C30 C29 C32 C33 -179.6(4) . .
C29 C32 C33 C34 -0.1(6) . .
C29 C32 C33 C36 179.7(4) . .
C32 C33 C34 C35 -1.2(7) . .
C36 C33 C34 C35 179.0(4) . .
C33 C34 C35 C28 1.0(7) . .
C29 C28 C35 C34 0.4(6) . .
C27 C28 C35 C34 -179.2(4) . .
Co1 O7 C36 O8 -60(3) 1_655 .
Co1 O7 C36 C33 121(2) 1_655 .
Co2 O8 C36 O7 2.1(5) 1_655 .
Co2 O8 C36 C33 -178.4(3) 1_655 .
C32 C33 C36 O7 -0.5(6) . .
C34 C33 C36 O7 179.3(4) . .
C32 C33 C36 O8 180.0(4) . .
C34 C33 C36 O8 -0.2(6) . .
C41 N3 C37 C38 2.7(7) . .
Co2 N3 C37 C38 -170.1(4) . .
N3 C37 C38 C39 -1.5(8) . .
C37 C38 C39 C40 -0.5(8) . .
C37 C38 C39 C42 179.8(5) . .
C38 C39 C40 C41 1.2(8) . .
C42 C39 C40 C41 -179.1(5) . .
C37 N3 C41 C40 -1.9(7) . .
Co2 N3 C41 C40 170.9(4) . .
C39 C40 C41 N3 0.1(8) . .
C38 C39 C42 C43 177.4(6) . .
C40 C39 C42 C43 -2.3(9) . .
C39 C42 C43 C44 -179.6(5) . .
C42 C43 C44 C48 165.8(6) . .
C42 C43 C44 C45 -14.8(9) . .
C48 C44 C45 C46 -2.1(7) . .
C43 C44 C45 C46 178.5(4) . .
C47 N4 C46 C45 3.4(7) . .
Co2 N4 C46 C45 -169.5(3) 1_545 .
C44 C45 C46 N4 -0.7(8) . .
C46 N4 C47 C48 -3.6(7) . .
Co2 N4 C47 C48 169.5(4) 1_545 .
C45 C44 C48 C47 1.9(7) . .
C43 C44 C48 C47 -178.7(4) . .
N4 C47 C48 C44 1.0(8) . .
C49 C49 C50 C51 0.3(19) 2 .
C49 C49 C50 C55 178.7(14) 2 .
C55 C50 C51 C52 0.0 . .
C49 C50 C51 C52 178.3(8) . .
C50 C51 C52 N5 0.0 . .
C51 C52 N5 C54 0.0 . .
C52 N5 C54 C55 0.0 . .
N5 C54 C55 C50 0.0 . .
C51 C50 C55 C54 0.0 . .
C49 C50 C55 C54 -178.6(7) . .
C56 C56 C57 C58 2(2) 2_656 .
C56 C56 C57 C62 178.5(15) 2_656 .
C62 C57 C58 C59 0.8(14) . .
C56 C57 C58 C59 177.6(10) . .
C57 C58 C59 N6 -1.9(19) . .
C58 C59 N6 C61 4(2) . .
C59 N6 C61 C62 -5(2) . .
N6 C61 C62 C57 4(2) . .
C58 C57 C62 C61 -1.6(14) . .
C56 C57 C62 C61 -179.0(9) . .
